data_2214943
loop_
_publ_author_name
'Butcher, Ray J.'
'Jasinski, Jerry P.'
'Yathirajan, H. S.'
'Vijesh, A. M.'
'Narayana, B.'

_publ_section_title
;
 2-{(<i>E</i>)-[(2-Chloro-5-nitrophenyl)imino]methyl}-5-(diethylamino)phenol
;
_journal_coeditor_code AT2365
_journal_issue 9
_journal_name_full 'Acta Crystallographica Section E'
_journal_page_first o3748
_journal_page_last o3748
_journal_paper_doi 10.1107/S1600536807038901
_journal_volume 63
_journal_year 2007
_chemical_formula_iupac 'C17 H18 Cl N3 O3'
_chemical_formula_moiety 'C17 H18 Cl N3 O3'
_chemical_formula_sum 'C17 H18 Cl N3 O3'
_chemical_formula_weight 347.79
_chemical_name_systematic
;
2-{(<i>E</i>)-[(2-Chloro-5-nitrophenyl)imino]methyl}-5-(diethylamino)phenol
;
_space_group_IT_number 14
_symmetry_cell_setting monoclinic
_symmetry_space_group_name_Hall '-P 2ybc'
_symmetry_space_group_name_H-M 'P 1 21/c 1'
_atom_sites_solution_hydrogens geom
_atom_sites_solution_primary direct
_atom_sites_solution_secondary difmap
_cell_angle_alpha 90.00
_cell_angle_beta 111.008(5)
_cell_angle_gamma 90.00
_cell_formula_units_Z 4
_cell_length_a 7.4956(3)
_cell_length_b 23.3915(7)
_cell_length_c 10.0552(5)
_cell_measurement_reflns_used 9461
_cell_measurement_temperature 203(2)
_cell_measurement_theta_max 32.2680
_cell_measurement_theta_min 4.8641
_cell_volume 1645.82(13)
_computing_cell_refinement CrysAlisPro
_computing_data_collection 'CrysAlisPro (Oxford Diffraction, 2007)'
_computing_data_reduction CrysAlisPro
_computing_molecular_graphics 'ORTEP-3 (Farrugia, 1997)'
_computing_publication_material 'WinGX (Farrugia, 1999)'
_computing_structure_refinement 'SHELXL97 (Sheldrick, 1997)'
_computing_structure_solution 'SHELXS97 (Sheldrick, 1997)'
_diffrn_ambient_temperature 203
_diffrn_detector_area_resol_mean 10.5081
_diffrn_measured_fraction_theta_full 0.990
_diffrn_measured_fraction_theta_max 0.915
_diffrn_measurement_device_type 'Oxford Diffraction Gemini R'
_diffrn_measurement_method '\f and \w'
_diffrn_radiation_monochromator graphite
_diffrn_radiation_source 'fine-focus sealed tube'
_diffrn_radiation_type MoK\a
_diffrn_radiation_wavelength 0.71073
_diffrn_reflns_av_R_equivalents 0.0542
_diffrn_reflns_av_sigmaI/netI 0.0406
_diffrn_reflns_limit_h_max 11
_diffrn_reflns_limit_h_min -11
_diffrn_reflns_limit_k_max 33
_diffrn_reflns_limit_k_min -34
_diffrn_reflns_limit_l_max 14
_diffrn_reflns_limit_l_min -15
_diffrn_reflns_number 17009
_diffrn_reflns_theta_full 25.00
_diffrn_reflns_theta_max 32.30
_diffrn_reflns_theta_min 4.87
_diffrn_standards_decay_% 0
_exptl_absorpt_coefficient_mu 0.253
_exptl_absorpt_correction_T_max 1.00000
_exptl_absorpt_correction_T_min 0.93948
_exptl_absorpt_correction_type multi-scan
_exptl_absorpt_process_details '(CrysAlis RED; Oxford Diffraction, 2007)'
_exptl_crystal_colour yellow
_exptl_crystal_density_diffrn 1.404
_exptl_crystal_density_method 'not measured'
_exptl_crystal_description plate
_exptl_crystal_F_000 728
_exptl_crystal_size_max 0.49
_exptl_crystal_size_mid 0.45
_exptl_crystal_size_min 0.25
_refine_diff_density_max 0.407
_refine_diff_density_min -0.312
_refine_ls_extinction_method none
_refine_ls_goodness_of_fit_ref 1.100
_refine_ls_hydrogen_treatment constr
_refine_ls_matrix_type full
_refine_ls_number_parameters 220
_refine_ls_number_reflns 5364
_refine_ls_number_restraints 0
_refine_ls_restrained_S_all 1.100
_refine_ls_R_factor_all 0.0800
_refine_ls_R_factor_gt 0.0556
_refine_ls_shift/su_max 0.001
_refine_ls_shift/su_mean 0.000
_refine_ls_structure_factor_coef Fsqd
_refine_ls_weighting_details 'calc w = 1/[\s^2^(Fo^2^)+(0.0722P)^2^+0.8483P] where P=(Fo^2^+2Fc^2^)/3'
_refine_ls_weighting_scheme calc
_refine_ls_wR_factor_gt 0.1416
_refine_ls_wR_factor_ref 0.1615
_reflns_number_gt 3914
_reflns_number_total 5364
_reflns_threshold_expression I>2\s(I)
_cod_data_source_file at2365.cif
_cod_data_source_block I
_cod_original_cell_volume 1645.82(12)
_cod_original_sg_symbol_H-M 'P 21/c'
_cod_database_code 2214943
_cod_database_fobs_code 2214943

loop_
_symmetry_equiv_pos_as_xyz
'x, y, z'
'-x, y+1/2, -z+1/2'
'-x, -y, -z'
'x, -y-1/2, z-1/2'

loop_
_atom_site_type_symbol
_atom_site_label
_atom_site_fract_x
_atom_site_fract_y
_atom_site_fract_z
_atom_site_U_iso_or_equiv
_atom_site_adp_type
_atom_site_calc_flag
_atom_site_refinement_flags
_atom_site_occupancy
Cl Cl 1.34352(6) -0.00398(2) 0.80924(6) 0.03748(14) Uani d . 1
O O1 0.6102(2) 0.14212(7) 0.38511(19) 0.0513(4) Uani d . 1
O O2 0.45852(19) 0.08230(6) 0.46828(16) 0.0390(3) Uani d . 1
O O3 1.19131(17) -0.09886(5) 1.04607(14) 0.0301(3) Uani d . 1
H H3 1.1681 -0.0748 0.9815 0.036 Uiso calc R 1
N N1 0.6067(2) 0.10152(6) 0.46062(16) 0.0273(3) Uani d . 1
N N2 0.97949(19) -0.03280(5) 0.83664(15) 0.0230(3) Uani d . 1
N N3 0.8752(2) -0.22171(6) 1.26954(17) 0.0307(3) Uani d . 1
C C1 1.1265(2) 0.02557(7) 0.70757(18) 0.0230(3) Uani d . 1
C C2 1.1238(2) 0.06546(7) 0.60541(19) 0.0272(3) Uani d . 1
H H2A 1.2378 0.0753 0.5920 0.033 Uiso calc R 1
C C3 0.9525(2) 0.09101(7) 0.52241(18) 0.0265(3) Uani d . 1
H H3A 0.9478 0.1184 0.4528 0.032 Uiso calc R 1
C C4 0.7889(2) 0.07449(6) 0.54647(17) 0.0218(3) Uani d . 1
C C5 0.7879(2) 0.03435(6) 0.64667(17) 0.0213(3) Uani d . 1
H H5A 0.6728 0.0245 0.6583 0.026 Uiso calc R 1
C C6 0.9605(2) 0.00830(6) 0.73132(17) 0.0204(3) Uani d . 1
C C7 0.8315(2) -0.05334(6) 0.85754(17) 0.0231(3) Uani d . 1
H H7A 0.7096 -0.0400 0.8009 0.028 Uiso calc R 1
C C8 0.8467(2) -0.09556(6) 0.96367(17) 0.0218(3) Uani d . 1
C C9 1.0257(2) -0.11792(6) 1.05438(17) 0.0217(3) Uani d . 1
C C10 1.0346(2) -0.15990(6) 1.15374(18) 0.0243(3) Uani d . 1
H H10A 1.1540 -0.1748 1.2107 0.029 Uiso calc R 1
C C11 0.8672(2) -0.18063(6) 1.17092(17) 0.0237(3) Uani d . 1
C C12 0.6883(2) -0.15741(7) 1.08184(19) 0.0268(3) Uani d . 1
H H12A 0.5746 -0.1699 1.0919 0.032 Uiso calc R 1
C C13 0.6820(2) -0.11718(7) 0.98224(18) 0.0265(3) Uani d . 1
H H13A 0.5621 -0.1032 0.9232 0.032 Uiso calc R 1
C C14 1.0565(3) -0.24648(8) 1.36135(19) 0.0336(4) Uani d . 1
H H14A 1.0431 -0.2600 1.4496 0.040 Uiso calc R 1
H H14B 1.1550 -0.2167 1.3867 0.040 Uiso calc R 1
C C15 1.1208(4) -0.29595(9) 1.2914(3) 0.0470(5) Uani d . 1
H H15A 1.2391 -0.3116 1.3576 0.070 Uiso calc R 1
H H15B 1.1412 -0.2824 1.2068 0.070 Uiso calc R 1
H H15C 1.0232 -0.3254 1.2650 0.070 Uiso calc R 1
C C16 0.7024(3) -0.24621(8) 1.2819(2) 0.0365(4) Uani d . 1
H H16A 0.7309 -0.2848 1.3218 0.044 Uiso calc R 1
H H16B 0.6040 -0.2495 1.1866 0.044 Uiso calc R 1
C C17 0.6245(4) -0.21056(10) 1.3756(3) 0.0480(5) Uani d . 1
H H17A 0.5152 -0.2298 1.3854 0.072 Uiso calc R 1
H H17B 0.5855 -0.1734 1.3322 0.072 Uiso calc R 1
H H17C 0.7230 -0.2058 1.4689 0.072 Uiso calc R 1

loop_
_atom_site_aniso_label
_atom_site_aniso_U_11
_atom_site_aniso_U_22
_atom_site_aniso_U_33
_atom_site_aniso_U_12
_atom_site_aniso_U_13
_atom_site_aniso_U_23
Cl 0.0244(2) 0.0427(3) 0.0451(3) 0.00914(16) 0.01210(19) 0.00777(19)
O1 0.0425(8) 0.0488(9) 0.0589(10) 0.0079(7) 0.0136(7) 0.0329(8)
O2 0.0258(6) 0.0482(8) 0.0409(8) 0.0009(5) 0.0093(6) 0.0095(6)
O3 0.0257(6) 0.0334(6) 0.0320(7) 0.0020(5) 0.0114(5) 0.0096(5)
N1 0.0294(7) 0.0263(6) 0.0250(7) 0.0028(5) 0.0082(6) 0.0048(5)
N2 0.0259(6) 0.0210(6) 0.0221(6) 0.0019(5) 0.0089(5) 0.0038(5)
N3 0.0401(8) 0.0247(6) 0.0304(8) 0.0011(6) 0.0164(7) 0.0075(6)
C1 0.0206(7) 0.0225(7) 0.0264(8) 0.0021(5) 0.0090(6) -0.0006(6)
C2 0.0261(7) 0.0285(7) 0.0320(9) -0.0031(6) 0.0166(7) 0.0013(6)
C3 0.0305(8) 0.0259(7) 0.0262(8) -0.0017(6) 0.0139(7) 0.0048(6)
C4 0.0244(7) 0.0199(6) 0.0210(7) 0.0002(5) 0.0081(6) 0.0008(5)
C5 0.0206(6) 0.0206(6) 0.0234(7) -0.0007(5) 0.0086(6) 0.0014(5)
C6 0.0237(7) 0.0177(6) 0.0208(7) 0.0001(5) 0.0090(6) 0.0006(5)
C7 0.0249(7) 0.0217(7) 0.0228(7) 0.0023(5) 0.0087(6) 0.0031(6)
C8 0.0261(7) 0.0186(6) 0.0205(7) 0.0007(5) 0.0081(6) 0.0021(5)
C9 0.0251(7) 0.0205(6) 0.0210(7) 0.0007(5) 0.0099(6) -0.0001(5)
C10 0.0289(7) 0.0201(6) 0.0239(7) 0.0039(5) 0.0096(6) 0.0022(6)
C11 0.0331(8) 0.0166(6) 0.0229(7) -0.0003(5) 0.0119(6) 0.0002(5)
C12 0.0280(7) 0.0259(7) 0.0275(8) -0.0033(6) 0.0112(6) 0.0025(6)
C13 0.0255(7) 0.0264(7) 0.0264(8) 0.0004(6) 0.0079(6) 0.0031(6)
C14 0.0484(11) 0.0286(8) 0.0227(8) 0.0032(7) 0.0115(8) 0.0083(6)
C15 0.0610(14) 0.0342(10) 0.0476(13) 0.0148(9) 0.0217(11) 0.0096(9)
C16 0.0481(11) 0.0279(8) 0.0370(10) -0.0063(7) 0.0197(9) 0.0065(7)
C17 0.0527(13) 0.0499(12) 0.0525(13) -0.0034(10) 0.0324(11) 0.0039(10)

loop_
_atom_type_symbol
_atom_type_description
_atom_type_scat_dispersion_real
_atom_type_scat_dispersion_imag
_atom_type_scat_source
C C 0.0033 0.0016 'International Tables Vol C Tables 4.2.6.8 and 6.1.1.4'
H H 0.0000 0.0000 'International Tables Vol C Tables 4.2.6.8 and 6.1.1.4'
N N 0.0061 0.0033 'International Tables Vol C Tables 4.2.6.8 and 6.1.1.4'
O O 0.0106 0.0060 'International Tables Vol C Tables 4.2.6.8 and 6.1.1.4'
Cl Cl 0.1484 0.1585 'International Tables Vol C Tables 4.2.6.8 and 6.1.1.4'

loop_
_geom_angle_atom_site_label_1
_geom_angle_atom_site_label_2
_geom_angle_atom_site_label_3
_geom_angle
C9 O3 H3 109.5
O1 N1 O2 123.10(15)
O1 N1 C4 118.42(14)
O2 N1 C4 118.48(14)
C7 N2 C6 121.17(14)
C11 N3 C14 121.75(15)
C11 N3 C16 121.84(15)
C14 N3 C16 116.27(14)
C2 C1 C6 122.75(14)
C2 C1 Cl 118.06(12)
C6 C1 Cl 119.18(12)
C1 C2 C3 120.04(14)
C1 C2 H2A 120.0
C3 C2 H2A 120.0
C4 C3 C2 117.34(14)
C4 C3 H3A 121.3
C2 C3 H3A 121.3
C5 C4 C3 123.63(14)
C5 C4 N1 118.29(13)
C3 C4 N1 118.09(14)
C4 C5 C6 119.49(13)
C4 C5 H5A 120.3
C6 C5 H5A 120.3
N2 C6 C5 125.29(13)
N2 C6 C1 117.97(14)
C5 C6 C1 116.74(14)
N2 C7 C8 122.36(14)
N2 C7 H7A 118.8
C8 C7 H7A 118.8
C13 C8 C9 116.94(14)
C13 C8 C7 120.60(14)
C9 C8 C7 122.46(14)
O3 C9 C10 118.11(14)
O3 C9 C8 121.03(14)
C10 C9 C8 120.86(14)
C9 C10 C11 121.09(15)
C9 C10 H10A 119.5
C11 C10 H10A 119.5
N3 C11 C10 121.36(15)
N3 C11 C12 120.67(15)
C10 C11 C12 117.97(14)
C13 C12 C11 120.09(15)
C13 C12 H12A 120.0
C11 C12 H12A 120.0
C12 C13 C8 123.02(15)
C12 C13 H13A 118.5
C8 C13 H13A 118.5
N3 C14 C15 112.76(16)
N3 C14 H14A 109.0
C15 C14 H14A 109.0
N3 C14 H14B 109.0
C15 C14 H14B 109.0
H14A C14 H14B 107.8
C14 C15 H15A 109.5
C14 C15 H15B 109.5
H15A C15 H15B 109.5
C14 C15 H15C 109.5
H15A C15 H15C 109.5
H15B C15 H15C 109.5
N3 C16 C17 112.71(16)
N3 C16 H16A 109.1
C17 C16 H16A 109.1
N3 C16 H16B 109.1
C17 C16 H16B 109.1
H16A C16 H16B 107.8
C16 C17 H17A 109.5
C16 C17 H17B 109.5
H17A C17 H17B 109.5
C16 C17 H17C 109.5
H17A C17 H17C 109.5
H17B C17 H17C 109.5

loop_
_geom_bond_atom_site_label_1
_geom_bond_atom_site_label_2
_geom_bond_distance
Cl C1 1.7251(16)
O1 N1 1.222(2)
O2 N1 1.2258(19)
O3 C9 1.3495(19)
O3 H3 0.8300
N1 C4 1.472(2)
N2 C7 1.293(2)
N2 C6 1.3993(19)
N3 C11 1.367(2)
N3 C14 1.461(2)
N3 C16 1.462(2)
C1 C2 1.382(2)
C1 C6 1.408(2)
C2 C3 1.391(2)
C2 H2A 0.9400
C3 C4 1.387(2)
C3 H3A 0.9400
C4 C5 1.379(2)
C5 C6 1.407(2)
C5 H5A 0.9400
C7 C8 1.428(2)
C7 H7A 0.9400
C8 C13 1.407(2)
C8 C9 1.424(2)
C9 C10 1.385(2)
C10 C11 1.412(2)
C10 H10A 0.9400
C11 C12 1.426(2)
C12 C13 1.363(2)
C12 H12A 0.9400
C13 H13A 0.9400
C14 C15 1.520(3)
C14 H14A 0.9800
C14 H14B 0.9800
C15 H15A 0.9700
C15 H15B 0.9700
C15 H15C 0.9700
C16 C17 1.523(3)
C16 H16A 0.9800
C16 H16B 0.9800
C17 H17A 0.9700
C17 H17B 0.9700
C17 H17C 0.9700

loop_
_geom_hbond_atom_site_label_D
_geom_hbond_atom_site_label_H
_geom_hbond_atom_site_label_A
_geom_hbond_site_symmetry_A
_geom_hbond_distance_DH
_geom_hbond_distance_HA
_geom_hbond_distance_DA
_geom_hbond_angle_DHA
C2 H2A O2 1_655 0.94 2.41 3.291(2) 156.8
O3 H3 N2 . 0.83 1.90 2.6356(18) 147.2

loop_
_geom_torsion_atom_site_label_1
_geom_torsion_atom_site_label_2
_geom_torsion_atom_site_label_3
_geom_torsion_atom_site_label_4
_geom_torsion
C6 C1 C2 C3 1.0(3)
Cl C1 C2 C3 -179.07(13)
C1 C2 C3 C4 -0.4(2)
C2 C3 C4 C5 -0.3(2)
C2 C3 C4 N1 179.38(15)
O1 N1 C4 C5 170.73(17)
O2 N1 C4 C5 -9.2(2)
O1 N1 C4 C3 -9.0(2)
O2 N1 C4 C3 171.05(16)
C3 C4 C5 C6 0.4(2)
N1 C4 C5 C6 -179.30(13)
C7 N2 C6 C5 5.0(2)
C7 N2 C6 C1 -175.37(15)
C4 C5 C6 N2 179.86(14)
C4 C5 C6 C1 0.2(2)
C2 C1 C6 N2 179.40(15)
Cl C1 C6 N2 -0.5(2)
C2 C1 C6 C5 -0.9(2)
Cl C1 C6 C5 179.17(11)
C6 N2 C7 C8 179.62(14)
N2 C7 C8 C13 -179.46(15)
N2 C7 C8 C9 0.2(2)
C13 C8 C9 O3 -178.67(15)
C7 C8 C9 O3 1.6(2)
C13 C8 C9 C10 1.3(2)
C7 C8 C9 C10 -178.35(15)
O3 C9 C10 C11 178.20(14)
C8 C9 C10 C11 -1.8(2)
C14 N3 C11 C10 -0.4(2)
C16 N3 C11 C10 -175.88(16)
C14 N3 C11 C12 179.56(15)
C16 N3 C11 C12 4.1(2)
C9 C10 C11 N3 -179.47(15)
C9 C10 C11 C12 0.6(2)
N3 C11 C12 C13 -178.87(16)
C10 C11 C12 C13 1.1(2)
C11 C12 C13 C8 -1.6(3)
C9 C8 C13 C12 0.4(2)
C7 C8 C13 C12 -179.95(16)
C11 N3 C14 C15 -85.2(2)
C16 N3 C14 C15 90.5(2)
C11 N3 C16 C17 -85.1(2)
C14 N3 C16 C17 99.1(2)
